data_4318162
loop_
_publ_author_name
'Guolin Xu'
'Charles Campana'
'Tong Ren'

_publ_contact_author_address
; Department of Chemistry
    University of Miami
    PO BOX 249118
    Coral Gables, FL 33124-0431
    USA
;
_publ_contact_author_email tren@miami.edu
_publ_contact_author_fax '(305) 284-1880'
_publ_contact_author_name 'Dr. Ren, Tong'
_publ_contact_author_phone '(305) 284-6617'
_publ_section_title
;
 Tetrakis(N,N'-dimethylbenzamidinato)diruthenium(III) Compounds Bearing
 Axial Chloro and Alkynyl Ligands: A New Family of Redox Rich Diruthenium
 Compounds
;
_journal_name_full 'Inorganic Chemistry'
_journal_page_first 3521
_journal_page_last 3527
_journal_paper_doi 10.1021/ic0200794
_journal_volume 41
_journal_year 2002
_chemical_formula_sum 'C44 H44 Cl2 N8 O4 Ru2'
_chemical_formula_weight 1021.91
_chemical_name_systematic
;
   ?
;
_space_group_IT_number 97
_symmetry_cell_setting tetragonal
_symmetry_space_group_name_Hall 'I 4 2'
_symmetry_space_group_name_H-M 'I 4 2 2'
_atom_sites_solution_hydrogens geom
_atom_sites_solution_primary direct
_atom_sites_solution_secondary difmap
_audit_creation_method SHELXL-97
_cell_angle_alpha 90.00
_cell_angle_beta 90.00
_cell_angle_gamma 90.00
_cell_formula_units_Z 2
_cell_length_a 14.0700(14)
_cell_length_b 14.0700(14)
_cell_length_c 11.9530(12)
_cell_measurement_reflns_used 3353
_cell_measurement_temperature 293(2)
_cell_measurement_theta_max 27.32
_cell_measurement_theta_min 2.23
_cell_volume 2366.3(4)
_computing_cell_refinement 'Bruker SMART'
_computing_data_collection 'Bruker SMART'
_computing_data_reduction 'Bruker SAINT'
_computing_molecular_graphics 'Bruker SHELXTL'
_computing_publication_material 'Bruker SHELXTL'
_computing_structure_refinement 'SHELXL-97 (Sheldrick, 1997)'
_computing_structure_solution 'SHELXS-97 (Sheldrick, 1990)'
_diffrn_ambient_temperature 293(2)
_diffrn_measured_fraction_theta_full 0.992
_diffrn_measured_fraction_theta_max 0.992
_diffrn_measurement_device_type 'CCD area detector'
_diffrn_measurement_method 'phi and omega scans'
_diffrn_radiation_monochromator graphite
_diffrn_radiation_source 'fine-focus sealed tube'
_diffrn_radiation_type MoK\a
_diffrn_radiation_wavelength 0.71073
_diffrn_reflns_av_R_equivalents 0.0247
_diffrn_reflns_av_sigmaI/netI 0.0195
_diffrn_reflns_limit_h_max 18
_diffrn_reflns_limit_h_min -18
_diffrn_reflns_limit_k_max 14
_diffrn_reflns_limit_k_min -18
_diffrn_reflns_limit_l_max 15
_diffrn_reflns_limit_l_min -11
_diffrn_reflns_number 7715
_diffrn_reflns_theta_full 28.31
_diffrn_reflns_theta_max 28.31
_diffrn_reflns_theta_min 2.05
_exptl_absorpt_coefficient_mu 0.799
_exptl_absorpt_correction_type none
_exptl_crystal_colour black
_exptl_crystal_density_diffrn 1.434
_exptl_crystal_density_method 'not measured'
_exptl_crystal_description plate
_exptl_crystal_F_000 1036
_exptl_crystal_size_max 0.32
_exptl_crystal_size_mid 0.22
_exptl_crystal_size_min 0.10
_refine_diff_density_max 0.637
_refine_diff_density_min -0.287
_refine_diff_density_rms 0.051
_refine_ls_abs_structure_details 'Flack H D (1983), Acta Cryst. A39, 876-881'
_refine_ls_abs_structure_Flack -0.02(7)
_refine_ls_extinction_method none
_refine_ls_goodness_of_fit_ref 1.054
_refine_ls_hydrogen_treatment mixed
_refine_ls_matrix_type full
_refine_ls_number_parameters 70
_refine_ls_number_reflns 1462
_refine_ls_number_restraints 0
_refine_ls_restrained_S_all 1.054
_refine_ls_R_factor_all 0.0337
_refine_ls_R_factor_gt 0.0239
_refine_ls_shift/su_max 0.001
_refine_ls_shift/su_mean 0.000
_refine_ls_structure_factor_coef Fsqd
_refine_ls_weighting_details 'calc w=1/[\s^2^(Fo^2^)+(0.0400P)^2^+0.0000P] where P=(Fo^2^+2Fc^2^)/3'
_refine_ls_weighting_scheme calc
_refine_ls_wR_factor_gt 0.0586
_refine_ls_wR_factor_ref 0.0645
_reflns_number_gt 1243
_reflns_number_total 1462
_reflns_threshold_expression >2sigma(I)
_cod_data_source_file ic0200794_1.cif
_cod_data_source_block um180x
_cod_depositor_comments
;
The following automatic conversions were performed:

'_symmetry_cell_setting' value 'Tetragonal' changed to 'tetragonal'
according to the built-in table from CIF Core dictionary named
'cif_core.dic' version 2.4.1 from 2010-06-29.

Automatic conversion script
Id: cif_fix_values 1646 2011-03-28 12:23:43Z adriana 
;
_cod_database_code 4318162

loop_
_symmetry_equiv_pos_as_xyz
'x, y, z'
'-x, -y, z'
'-y, x, z'
'y, -x, z'
'-x, y, -z'
'x, -y, -z'
'y, x, -z'
'-y, -x, -z'
'x+1/2, y+1/2, z+1/2'
'-x+1/2, -y+1/2, z+1/2'
'-y+1/2, x+1/2, z+1/2'
'y+1/2, -x+1/2, z+1/2'
'-x+1/2, y+1/2, -z+1/2'
'x+1/2, -y+1/2, -z+1/2'
'y+1/2, x+1/2, -z+1/2'
'-y+1/2, -x+1/2, -z+1/2'

loop_
_atom_site_label
_atom_site_type_symbol
_atom_site_fract_x
_atom_site_fract_y
_atom_site_fract_z
_atom_site_U_iso_or_equiv
_atom_site_adp_type
_atom_site_occupancy
_atom_site_symmetry_multiplicity
_atom_site_calc_flag
_atom_site_refinement_flags
_atom_site_disorder_assembly
_atom_site_disorder_group
Ru1 Ru 0.0000 0.0000 0.09716(2) 0.03703(11) Uani 1 4 d S . .
Cl1 Cl 0.0000 0.0000 0.31106(8) 0.0538(3) Uani 1 4 d S . .
N1 N 0.11809(13) -0.08420(14) 0.09181(16) 0.0454(4) Uani 1 1 d . . .
C1 C 0.1871(2) -0.0863(3) 0.1840(2) 0.0671(9) Uani 1 1 d . . .
H1A H 0.2473 -0.1083 0.1566 0.101 Uiso 1 1 calc R . .
H1B H 0.1649 -0.1284 0.2415 0.101 Uiso 1 1 calc R . .
H1C H 0.1943 -0.0235 0.2143 0.101 Uiso 1 1 calc R . .
C3 C 0.13537(13) -0.13537(13) 0.0000 0.0446(6) Uani 1 2 d S . .
C4 C 0.21065(14) -0.21065(14) 0.0000 0.0537(7) Uani 1 2 d S . .
C5 C 0.2949(2) -0.1960(3) -0.0559(3) 0.0832(10) Uani 1 1 d . . .
H5A H 0.3056 -0.1394 -0.0941 0.100 Uiso 1 1 calc R . .
C6 C 0.3646(3) -0.2677(4) -0.0547(4) 0.1089(15) Uani 1 1 d . . .
H6A H 0.4217 -0.2581 -0.0922 0.131 Uiso 1 1 calc R . .
C7 C 0.3497(2) -0.3497(2) 0.0000 0.1014(19) Uani 1 2 d S . .
H7A H 0.3964 -0.3964 0.0000 0.122 Uiso 1 2 calc SR . .
C1S C 0.5361(13) -0.0770(14) -0.2064(18) 0.181(6) Uiso 0.50 1 d P . .
C2S C 0.4640(19) -0.0757(19) -0.280(3) 0.252(9) Uiso 0.50 1 d P . .
O1 O 0.5000 0.0000 -0.364(2) 0.487(13) Uiso 1 2 d S . .

loop_
_atom_site_aniso_label
_atom_site_aniso_U_11
_atom_site_aniso_U_22
_atom_site_aniso_U_33
_atom_site_aniso_U_23
_atom_site_aniso_U_13
_atom_site_aniso_U_12
Ru1 0.03887(13) 0.03887(13) 0.03334(15) 0.000 0.000 0.000
Cl1 0.0621(4) 0.0621(4) 0.0373(5) 0.000 0.000 0.000
N1 0.0449(10) 0.0500(10) 0.0413(10) -0.0001(8) -0.0024(8) 0.0074(9)
C1 0.0566(18) 0.090(3) 0.0545(16) -0.0081(14) -0.0137(13) 0.0110(17)
C3 0.0435(9) 0.0435(9) 0.0467(14) 0.006(2) 0.006(2) 0.0058(12)
C4 0.0567(10) 0.0567(10) 0.0477(15) -0.003(2) -0.003(2) 0.0169(14)
C5 0.0641(19) 0.097(2) 0.089(2) 0.005(2) 0.0155(17) 0.0263(18)
C6 0.075(2) 0.149(4) 0.103(3) -0.024(3) 0.001(2) 0.053(3)
C7 0.114(3) 0.114(3) 0.075(3) -0.024(4) -0.024(4) 0.073(3)

loop_
_atom_type_symbol
_atom_type_description
_atom_type_scat_dispersion_real
_atom_type_scat_dispersion_imag
_atom_type_scat_source
C C 0.0033 0.0016 'International Tables Vol C Tables 4.2.6.8 and 6.1.1.4'
H H 0.0000 0.0000 'International Tables Vol C Tables 4.2.6.8 and 6.1.1.4'
N N 0.0061 0.0033 'International Tables Vol C Tables 4.2.6.8 and 6.1.1.4'
Cl Cl 0.1484 0.1585 'International Tables Vol C Tables 4.2.6.8 and 6.1.1.4'
Ru Ru -1.2594 0.8363 'International Tables Vol C Tables 4.2.6.8 and 6.1.1.4'
O O 0.0106 0.0060 'International Tables Vol C Tables 4.2.6.8 and 6.1.1.4'

loop_
_geom_angle_atom_site_label_1
_geom_angle_atom_site_label_2
_geom_angle_atom_site_label_3
_geom_angle
_geom_angle_site_symmetry_1
_geom_angle_site_symmetry_3
_geom_angle_publ_flag
N1 Ru1 N1 176.40(11) 4 3 ?
N1 Ru1 N1 89.944(3) 4 . ?
N1 Ru1 N1 89.944(3) 3 . ?
N1 Ru1 N1 89.944(3) 4 2 ?
N1 Ru1 N1 89.944(3) 3 2 ?
N1 Ru1 N1 176.40(11) . 2 ?
N1 Ru1 Ru1 88.20(5) 4 5 ?
N1 Ru1 Ru1 88.20(5) 3 5 ?
N1 Ru1 Ru1 88.20(5) . 5 ?
N1 Ru1 Ru1 88.20(5) 2 5 ?
N1 Ru1 Cl1 91.80(5) 4 . ?
N1 Ru1 Cl1 91.80(5) 3 . ?
N1 Ru1 Cl1 91.80(5) . . ?
N1 Ru1 Cl1 91.80(5) 2 . ?
Ru1 Ru1 Cl1 180.0 5 . ?
C3 N1 C1 119.0(2) . . ?
C3 N1 Ru1 119.15(15) . . ?
C1 N1 Ru1 121.73(17) . . ?
N1 C3 N1 118.6(3) . 8 ?
N1 C3 C4 120.68(13) . . ?
N1 C3 C4 120.68(13) 8 . ?
C5 C4 C5 119.6(4) 8 . ?
C5 C4 C3 120.2(2) 8 . ?
C5 C4 C3 120.2(2) . . ?
C4 C5 C6 119.2(4) . . ?
C7 C6 C5 120.8(4) . . ?
C6 C7 C6 120.3(5) 8 . ?
C1S C1S C2S 78.6(17) 16_554 . ?
C1S C1S O1 106.4(17) 16_554 15_544 ?
C2S C1S O1 96.1(16) . 15_544 ?
C1S C1S C2S 101(2) 16_554 15_544 ?
C2S C1S C2S 39.7(19) . 15_544 ?
O1 C1S C2S 58.3(11) 15_544 15_544 ?
C1S C1S C2S 51.3(11) 16_554 16_554 ?
C2S C1S C2S 100(2) . 16_554 ?
O1 C1S C2S 58(2) 15_544 16_554 ?
C2S C1S C2S 88.6(17) 15_544 16_554 ?
C2S C2S C1S 87(4) 15_544 . ?
C2S C2S O1 104(4) 15_544 . ?
C1S C2S O1 100.9(17) . . ?
C2S C2S C1S 53(3) 15_544 15_544 ?
C1S C2S C1S 109(2) . 15_544 ?
O1 C2S C1S 53.7(18) . 15_544 ?
C2S C2S C1S 112(2) 15_544 16_554 ?
C1S C2S C1S 50.1(16) . 16_554 ?
O1 C2S C1S 53.5(10) . 16_554 ?
C1S C2S C1S 90.4(17) 15_544 16_554 ?
C1S O1 C1S 110(2) 16_554 15_544 ?
C1S O1 C2S 68.0(18) 16_554 2_655 ?
C1S O1 C2S 68.4(19) 15_544 2_655 ?
C1S O1 C2S 68.4(19) 16_554 . ?
C1S O1 C2S 68.0(18) 15_544 . ?
C2S O1 C2S 99(3) 2_655 . ?

loop_
_geom_bond_atom_site_label_1
_geom_bond_atom_site_label_2
_geom_bond_distance
_geom_bond_site_symmetry_2
_geom_bond_publ_flag
Ru1 N1 2.0416(19) 4 ?
Ru1 N1 2.0416(19) 3 ?
Ru1 N1 2.0416(19) . ?
Ru1 N1 2.0416(19) 2 ?
Ru1 Ru1 2.3228(6) 5 ?
Ru1 Cl1 2.5567(10) . ?
N1 C3 1.335(2) . ?
N1 C1 1.470(3) . ?
C3 N1 1.335(2) 8 ?
C3 C4 1.498(4) . ?
C4 C5 1.376(3) 8 ?
C4 C5 1.376(3) . ?
C5 C6 1.407(6) . ?
C6 C7 1.343(5) . ?
C7 C6 1.343(5) 8 ?
C1S C1S 1.32(3) 16_554 ?
C1S C2S 1.35(3) . ?
C1S O1 1.46(2) 15_544 ?
C1S C2S 1.68(4) 15_544 ?
C1S C2S 1.69(3) 16_554 ?
C2S C2S 1.08(4) 15_544 ?
C2S O1 1.54(3) . ?
C2S C1S 1.68(4) 15_544 ?
C2S C1S 1.69(3) 16_554 ?
O1 C1S 1.46(2) 16_554 ?
O1 C1S 1.46(2) 15_544 ?
O1 C2S 1.54(3) 2_655 ?

loop_
_geom_torsion_atom_site_label_1
_geom_torsion_atom_site_label_2
_geom_torsion_atom_site_label_3
_geom_torsion_atom_site_label_4
_geom_torsion
_geom_torsion_site_symmetry_1
_geom_torsion_site_symmetry_2
_geom_torsion_site_symmetry_3
_geom_torsion_site_symmetry_4
_geom_torsion_publ_flag
N1 Ru1 N1 C3 65.76(15) 4 . . . ?
N1 Ru1 N1 C3 -110.65(11) 3 . . . ?
N1 Ru1 N1 C3 -22.44(12) 2 . . . ?
Ru1 Ru1 N1 C3 -22.44(12) 5 . . . ?
Cl1 Ru1 N1 C3 157.56(12) . . . . ?
N1 Ru1 N1 C1 -117.4(2) 4 . . . ?
N1 Ru1 N1 C1 66.2(2) 3 . . . ?
N1 Ru1 N1 C1 154.4(2) 2 . . . ?
Ru1 Ru1 N1 C1 154.4(2) 5 . . . ?
Cl1 Ru1 N1 C1 -25.6(2) . . . . ?
C1 N1 C3 N1 -165.9(2) . . . 8 ?
Ru1 N1 C3 N1 11.03(6) . . . 8 ?
C1 N1 C3 C4 14.1(2) . . . . ?
Ru1 N1 C3 C4 -168.97(6) . . . . ?
N1 C3 C4 C5 72.9(2) . . . 8 ?
N1 C3 C4 C5 -107.1(2) 8 . . 8 ?
N1 C3 C4 C5 -107.1(2) . . . . ?
N1 C3 C4 C5 72.9(2) 8 . . . ?
C5 C4 C5 C6 -0.1(3) 8 . . . ?
C3 C4 C5 C6 179.9(3) . . . . ?
C4 C5 C6 C7 0.1(5) . . . . ?
C5 C6 C7 C6 -0.1(3) . . . 8 ?
C1S C1S C2S C2S -122.4(19) 16_554 . . 15_544 ?
O1 C1S C2S C2S -17(3) 15_544 . . 15_544 ?
C2S C1S C2S C2S -75.5(11) 16_554 . . 15_544 ?
C1S C1S C2S O1 -18.2(17) 16_554 . . . ?
O1 C1S C2S O1 87.3(17) 15_544 . . . ?
C2S C1S C2S O1 104(3) 15_544 . . . ?
C2S C1S C2S O1 29(2) 16_554 . . . ?
C1S C1S C2S C1S -73.3(11) 16_554 . . 15_544 ?
O1 C1S C2S C1S 32(2) 15_544 . . 15_544 ?
C2S C1S C2S C1S 49.1(15) 15_544 . . 15_544 ?
C2S C1S C2S C1S -26.4(11) 16_554 . . 15_544 ?
O1 C1S C2S C1S 105.5(17) 15_544 . . 16_554 ?
C2S C1S C2S C1S 122.4(19) 15_544 . . 16_554 ?
C2S C1S C2S C1S 46.9(13) 16_554 . . 16_554 ?
C2S C2S O1 C1S 107(5) 15_544 . . 16_554 ?
C1S C2S O1 C1S 17.3(19) . . . 16_554 ?
C1S C2S O1 C1S 124(2) 15_544 . . 16_554 ?
C2S C2S O1 C1S -16(4) 15_544 . . 15_544 ?
C1S C2S O1 C1S -106.3(19) . . . 15_544 ?
C1S C2S O1 C1S -124(2) 16_554 . . 15_544 ?
C2S C2S O1 C2S 46(3) 15_544 . . 2_655 ?
C1S C2S O1 C2S -44.3(12) . . . 2_655 ?
C1S C2S O1 C2S 61.9(10) 15_544 . . 2_655 ?
C1S C2S O1 C2S -62(2) 16_554 . . 2_655 ?
